data_4316194
loop_
_publ_author_name
'Emma L. Whitelaw'
'Matthew D. Jones'
'Mary F. Mahon'

_publ_contact_author
;       Matthew D Jones
        University of Bath
        Department of Chemistry
        Bath, BA2 7AY
        United Kingdom
;
_publ_contact_author_email mj205@bath.ac.uk
_publ_contact_author_fax '# 44 1225 82 6231'
_publ_contact_author_phone '# 44 1225 38 4908'
_publ_section_title
;
 Group 4 Salalen Complexes and Their Application for the Ring-Opening
 Polymerization of rac-Lactide
;
_journal_name_full 'Inorganic Chemistry'
_journal_page_first 7176
_journal_page_last 7181
_journal_paper_doi 10.1021/ic1010488
_journal_volume 49
_journal_year 2010
_chemical_formula_sum 'C39 H64 N2 O4 Zr'
_chemical_formula_weight 716.14
_chemical_name_systematic
;
 ?
;
_space_group_IT_number 14
_symmetry_cell_setting monoclinic
_symmetry_space_group_name_Hall '-P 2ybc'
_symmetry_space_group_name_H-M 'P 1 21/c 1'
_atom_sites_solution_hydrogens geom
_atom_sites_solution_primary direct
_atom_sites_solution_secondary difmap
_audit_creation_method SHELXL-97
_cell_angle_alpha 90.00
_cell_angle_beta 114.0370(10)
_cell_angle_gamma 90.00
_cell_formula_units_Z 4
_cell_length_a 14.6670(2)
_cell_length_b 21.1850(4)
_cell_length_c 14.0480(3)
_cell_measurement_reflns_used 58540
_cell_measurement_temperature 150(2)
_cell_measurement_theta_max 27.48
_cell_measurement_theta_min 3.51
_cell_volume 3986.48(13)
_computing_cell_refinement 'HKL Scalepack (Otwinski & Minor, 1997)'
_computing_data_collection 'Collect (Nonius BV, 1997-2000)'
_computing_data_reduction 'HKL Denzo & Scalepack (Otwinski & Minor 1997)'
_computing_molecular_graphics 'Ortep-3 for Windows (Farrugia, 1997)'
_computing_publication_material 'WinGX publication routines (Farrugia, 1999)'
_computing_structure_refinement 'SHELXL-97 (Sheldrick, 1997)'
_computing_structure_solution
; 
 SIR97- Altomare A., Burla M.C., Camalli M., Cascarano G.L., Giacovazzo C. , 
 Guagliardi A., Moliterni A.G.G., Polidori G.,Spagna R. 
 (1999) J. Appl. Cryst. 32, 115-119.
;
_diffrn_ambient_temperature 150(2)
_diffrn_measured_fraction_theta_full 0.996
_diffrn_measured_fraction_theta_max 0.996
_diffrn_measurement_device_type 'nonius kappa ccd'
_diffrn_measurement_method ccd
_diffrn_radiation_monochromator graphite
_diffrn_radiation_source 'fine-focus sealed tube'
_diffrn_radiation_type MoK\a
_diffrn_radiation_wavelength 0.71073
_diffrn_reflns_av_R_equivalents 0.0638
_diffrn_reflns_av_sigmaI/netI 0.0361
_diffrn_reflns_limit_h_max 19
_diffrn_reflns_limit_h_min -18
_diffrn_reflns_limit_k_max 27
_diffrn_reflns_limit_k_min -24
_diffrn_reflns_limit_l_max 17
_diffrn_reflns_limit_l_min -18
_diffrn_reflns_number 84036
_diffrn_reflns_theta_full 27.50
_diffrn_reflns_theta_max 27.50
_diffrn_reflns_theta_min 3.52
_exptl_absorpt_coefficient_mu 0.314
_exptl_absorpt_correction_type none
_exptl_crystal_colour colourless
_exptl_crystal_density_diffrn 1.193
_exptl_crystal_density_method 'not measured'
_exptl_crystal_description block
_exptl_crystal_F_000 1536
_exptl_crystal_size_max 0.20
_exptl_crystal_size_mid 0.20
_exptl_crystal_size_min 0.20
_refine_diff_density_max 0.593
_refine_diff_density_min -0.599
_refine_diff_density_rms 0.074
_refine_ls_extinction_method none
_refine_ls_goodness_of_fit_ref 1.051
_refine_ls_hydrogen_treatment constr
_refine_ls_matrix_type full
_refine_ls_number_parameters 463
_refine_ls_number_reflns 9117
_refine_ls_number_restraints 0
_refine_ls_restrained_S_all 1.051
_refine_ls_R_factor_all 0.0474
_refine_ls_R_factor_gt 0.0333
_refine_ls_shift/su_max 0.000
_refine_ls_shift/su_mean 0.000
_refine_ls_structure_factor_coef Fsqd
_refine_ls_weighting_details 'calc w=1/[\s^2^(Fo^2^)+(0.0375P)^2^+2.0165P] where P=(Fo^2^+2Fc^2^)/3'
_refine_ls_weighting_scheme calc
_refine_ls_wR_factor_gt 0.0767
_refine_ls_wR_factor_ref 0.0829
_reflns_number_gt 7530
_reflns_number_total 9117
_reflns_threshold_expression >2sigma(I)
_cod_data_source_file ic1010488_si_002_3.cif
_cod_data_source_block Zr(1)(OiPr)2
_cod_depositor_comments
;
The following automatic conversions were performed:

'_symmetry_cell_setting' value 'Monoclinic' changed to 'monoclinic'
according to the built-in table from CIF Core dictionary named
'cif_core.dic' version 2.4.1 from 2010-06-29.

Automatic conversion script
Id: cif_fix_values 1646 2011-03-28 12:23:43Z adriana 
;
_cod_database_code 4316194

loop_
_symmetry_equiv_pos_as_xyz
'x, y, z'
'-x, y+1/2, -z+1/2'
'-x, -y, -z'
'x, -y-1/2, z-1/2'

loop_
_atom_site_label
_atom_site_type_symbol
_atom_site_fract_x
_atom_site_fract_y
_atom_site_fract_z
_atom_site_U_iso_or_equiv
_atom_site_adp_type
_atom_site_occupancy
_atom_site_symmetry_multiplicity
_atom_site_calc_flag
_atom_site_refinement_flags
_atom_site_disorder_assembly
_atom_site_disorder_group
Zr1 Zr -0.175899(11) 0.152787(7) 0.306421(12) 0.01726(6) Uani 1 1 d . . .
O1 O -0.17144(9) 0.24003(5) 0.25820(10) 0.0251(3) Uani 1 1 d . . .
N1 N -0.16572(10) 0.05841(7) 0.39654(10) 0.0203(3) Uani 1 1 d . . .
C1 C -0.21186(15) 0.29887(9) 0.26659(16) 0.0322(4) Uani 1 1 d . . .
H1 H -0.2334 0.2965 0.3255 0.039 Uiso 1 1 calc R . .
O2 O -0.28445(9) 0.17195(6) 0.34886(9) 0.0247(3) Uani 1 1 d . . .
N2 N -0.05703(10) 0.16783(6) 0.48599(11) 0.0198(3) Uani 1 1 d . . .
C2 C -0.30157(19) 0.31423(14) 0.1690(2) 0.0579(7) Uani 1 1 d . . .
H2A H -0.2811 0.3204 0.1114 0.087 Uiso 1 1 calc R . .
H2B H -0.3328 0.3530 0.1796 0.087 Uiso 1 1 calc R . .
H2C H -0.3496 0.2794 0.1523 0.087 Uiso 1 1 calc R . .
O3 O -0.25322(8) 0.09293(5) 0.18849(9) 0.0209(2) Uani 1 1 d . . .
C3 C -0.1312(2) 0.34928(10) 0.2927(2) 0.0525(6) Uani 1 1 d . . .
H3A H -0.0757 0.3388 0.3589 0.079 Uiso 1 1 calc R . .
H3B H -0.1591 0.3904 0.2988 0.079 Uiso 1 1 calc R . .
H3C H -0.1071 0.3511 0.2372 0.079 Uiso 1 1 calc R . .
O4 O -0.04352(8) 0.12843(6) 0.29882(9) 0.0220(2) Uani 1 1 d . . .
C4 C -0.37487(13) 0.16615(9) 0.36056(15) 0.0277(4) Uani 1 1 d . . .
H4 H -0.3617 0.1417 0.4257 0.033 Uiso 1 1 calc R . .
C5 C -0.44873(16) 0.12944(14) 0.26937(18) 0.0538(7) Uani 1 1 d . . .
H5A H -0.4649 0.1536 0.2050 0.081 Uiso 1 1 calc R . .
H5B H -0.5097 0.1221 0.2803 0.081 Uiso 1 1 calc R . .
H5C H -0.4194 0.0888 0.2637 0.081 Uiso 1 1 calc R . .
C6 C -0.41201(19) 0.23090(11) 0.3726(2) 0.0540(7) Uani 1 1 d . . .
H6A H -0.3612 0.2523 0.4326 0.081 Uiso 1 1 calc R . .
H6B H -0.4736 0.2268 0.3834 0.081 Uiso 1 1 calc R . .
H6C H -0.4253 0.2557 0.3094 0.081 Uiso 1 1 calc R . .
C7 C -0.25980(11) 0.03150(8) 0.16673(13) 0.0189(3) Uani 1 1 d . . .
C8 C -0.30247(12) 0.00993(8) 0.06209(13) 0.0206(3) Uani 1 1 d . . .
C9 C -0.29922(12) -0.05439(8) 0.04486(13) 0.0227(3) Uani 1 1 d . . .
H9 H -0.3265 -0.0687 -0.0253 0.027 Uiso 1 1 calc R . .
C10 C -0.25859(13) -0.09989(8) 0.12369(14) 0.0239(4) Uani 1 1 d . A .
C11 C -0.22435(12) -0.07813(8) 0.22473(13) 0.0232(4) Uani 1 1 d . . .
H11 H -0.2002 -0.1077 0.2803 0.028 Uiso 1 1 calc R . .
C12 C -0.22401(12) -0.01360(8) 0.24821(13) 0.0204(3) Uani 1 1 d . . .
C13 C -0.34884(13) 0.05656(8) -0.02913(13) 0.0240(4) Uani 1 1 d . . .
C14 C -0.39541(17) 0.02233(10) -0.13429(14) 0.0383(5) Uani 1 1 d . . .
H14A H -0.4251 0.0534 -0.1902 0.057 Uiso 1 1 calc R . .
H14B H -0.4473 -0.0067 -0.1339 0.057 Uiso 1 1 calc R . .
H14C H -0.3436 -0.0015 -0.1459 0.057 Uiso 1 1 calc R . .
C15 C -0.43235(14) 0.09499(9) -0.01669(15) 0.0306(4) Uani 1 1 d . . .
H15A H -0.4045 0.1190 0.0485 0.046 Uiso 1 1 calc R . .
H15B H -0.4841 0.0663 -0.0151 0.046 Uiso 1 1 calc R . .
H15C H -0.4616 0.1242 -0.0755 0.046 Uiso 1 1 calc R . .
C16 C -0.26754(15) 0.10101(10) -0.03302(16) 0.0338(4) Uani 1 1 d . . .
H16A H -0.2968 0.1297 -0.0925 0.051 Uiso 1 1 calc R . .
H16B H -0.2147 0.0761 -0.0407 0.051 Uiso 1 1 calc R . .
H16C H -0.2393 0.1256 0.0316 0.051 Uiso 1 1 calc R . .
C17 C -0.25297(14) -0.16938(9) 0.09658(16) 0.0306(4) Uani 1 1 d . . .
C18 C -0.2011(3) -0.17335(16) 0.0178(4) 0.0580(10) Uani 0.70 1 d P A 1
H18D H -0.1953 -0.2177 0.0011 0.087 Uiso 0.70 1 calc PR A 1
H18E H -0.1345 -0.1544 0.0497 0.087 Uiso 0.70 1 calc PR A 1
H18F H -0.2415 -0.1505 -0.0462 0.087 Uiso 0.70 1 calc PR A 1
C19 C -0.1964(4) -0.21029(16) 0.1866(3) 0.0649(13) Uani 0.70 1 d P A 1
H19D H -0.2290 -0.2104 0.2351 0.097 Uiso 0.70 1 calc PR A 1
H19E H -0.1281 -0.1942 0.2221 0.097 Uiso 0.70 1 calc PR A 1
H19F H -0.1944 -0.2534 0.1621 0.097 Uiso 0.70 1 calc PR A 1
C20 C -0.3583(3) -0.19505(17) 0.0376(4) 0.0599(11) Uani 0.70 1 d P A 1
H20D H -0.3939 -0.1686 -0.0237 0.090 Uiso 0.70 1 calc PR A 1
H20E H -0.3940 -0.1946 0.0833 0.090 Uiso 0.70 1 calc PR A 1
H20F H -0.3546 -0.2384 0.0152 0.090 Uiso 0.70 1 calc PR A 1
C21 C -0.18585(12) 0.00275(8) 0.35793(13) 0.0215(3) Uani 1 1 d . . .
H21 H -0.1747 -0.0311 0.4057 0.026 Uiso 1 1 calc R . .
C22 C -0.13012(13) 0.06646(8) 0.50980(13) 0.0237(4) Uani 1 1 d . . .
H22A H -0.1144 0.0249 0.5451 0.028 Uiso 1 1 calc R . .
H22B H -0.1819 0.0873 0.5271 0.028 Uiso 1 1 calc R . .
C23 C -0.03684(12) 0.10718(8) 0.54466(13) 0.0226(3) Uani 1 1 d . . .
H23A H -0.0130 0.1161 0.6201 0.027 Uiso 1 1 calc R . .
H23B H 0.0165 0.0839 0.5333 0.027 Uiso 1 1 calc R . .
C24 C -0.09809(13) 0.21493(9) 0.53670(14) 0.0264(4) Uani 1 1 d . . .
H24A H -0.1601 0.1986 0.5381 0.040 Uiso 1 1 calc R . .
H24B H -0.1119 0.2545 0.4972 0.040 Uiso 1 1 calc R . .
H24C H -0.0494 0.2227 0.6081 0.040 Uiso 1 1 calc R . .
C25 C 0.03816(12) 0.19490(8) 0.48744(13) 0.0223(3) Uani 1 1 d . . .
H25A H 0.0803 0.2083 0.5596 0.027 Uiso 1 1 calc R . .
H25B H 0.0214 0.2333 0.4434 0.027 Uiso 1 1 calc R . .
C26 C 0.09964(12) 0.15207(8) 0.45073(13) 0.0208(3) Uani 1 1 d . . .
C27 C 0.05532(12) 0.12363(8) 0.35215(13) 0.0202(3) Uani 1 1 d . . .
C28 C 0.11610(12) 0.09112(8) 0.31110(13) 0.0223(3) Uani 1 1 d . . .
C29 C 0.21748(13) 0.08543(8) 0.37567(14) 0.0254(4) Uani 1 1 d . . .
H29 H 0.2584 0.0627 0.3497 0.030 Uiso 1 1 calc R . .
C30 C 0.26281(12) 0.11088(8) 0.47569(14) 0.0247(4) Uani 1 1 d . . .
C31 C 0.20211(12) 0.14534(8) 0.51117(13) 0.0227(4) Uani 1 1 d . . .
H31 H 0.2308 0.1647 0.5779 0.027 Uiso 1 1 calc R . .
C32 C 0.07212(13) 0.06568(9) 0.19898(14) 0.0271(4) Uani 1 1 d . . .
C33 C -0.00431(15) 0.01335(10) 0.18715(16) 0.0345(4) Uani 1 1 d . . .
H33A H -0.0578 0.0302 0.2046 0.052 Uiso 1 1 calc R . .
H33B H 0.0288 -0.0216 0.2343 0.052 Uiso 1 1 calc R . .
H33C H -0.0326 -0.0019 0.1151 0.052 Uiso 1 1 calc R . .
C34 C 0.02256(16) 0.12006(10) 0.12283(15) 0.0363(5) Uani 1 1 d . . .
H34A H -0.0034 0.1042 0.0511 0.054 Uiso 1 1 calc R . .
H34B H 0.0719 0.1532 0.1316 0.054 Uiso 1 1 calc R . .
H34C H -0.0325 0.1374 0.1372 0.054 Uiso 1 1 calc R . .
C35 C 0.15411(15) 0.03786(10) 0.16927(16) 0.0348(4) Uani 1 1 d . . .
H35A H 0.1876 0.0031 0.2168 0.052 Uiso 1 1 calc R . .
H35B H 0.2029 0.0708 0.1746 0.052 Uiso 1 1 calc R . .
H35C H 0.1239 0.0220 0.0976 0.052 Uiso 1 1 calc R . .
C36 C 0.37488(13) 0.10007(9) 0.54080(15) 0.0307(4) Uani 1 1 d . . .
C37 C 0.39416(15) 0.02931(10) 0.56536(19) 0.0440(5) Uani 1 1 d . . .
H37A H 0.3598 0.0156 0.6088 0.066 Uiso 1 1 calc R . .
H37B H 0.4660 0.0220 0.6028 0.066 Uiso 1 1 calc R . .
H37C H 0.3689 0.0052 0.5002 0.066 Uiso 1 1 calc R . .
C38 C 0.43470(15) 0.12083(12) 0.47792(18) 0.0449(6) Uani 1 1 d . . .
H38A H 0.4131 0.0962 0.4134 0.067 Uiso 1 1 calc R . .
H38B H 0.5060 0.1137 0.5195 0.067 Uiso 1 1 calc R . .
H38C H 0.4230 0.1658 0.4609 0.067 Uiso 1 1 calc R . .
C39 C 0.41285(15) 0.13672(11) 0.64308(17) 0.0403(5) Uani 1 1 d . . .
H39A H 0.3983 0.1817 0.6285 0.060 Uiso 1 1 calc R . .
H39B H 0.4851 0.1307 0.6800 0.060 Uiso 1 1 calc R . .
H39C H 0.3795 0.1213 0.6865 0.060 Uiso 1 1 calc R . .
C18A C -0.3072(11) -0.1864(4) -0.0080(7) 0.081(4) Uani 0.30 1 d P A 2
H18A H -0.3049 -0.2324 -0.0150 0.122 Uiso 0.30 1 calc PR A 2
H18B H -0.2779 -0.1660 -0.0515 0.122 Uiso 0.30 1 calc PR A 2
H18C H -0.3768 -0.1728 -0.0304 0.122 Uiso 0.30 1 calc PR A 2
C19A C -0.1429(7) -0.1868(4) 0.1422(10) 0.068(3) Uani 0.30 1 d P A 2
H19A H -0.1360 -0.2325 0.1365 0.102 Uiso 0.30 1 calc PR A 2
H19B H -0.1121 -0.1744 0.2157 0.102 Uiso 0.30 1 calc PR A 2
H19C H -0.1097 -0.1648 0.1038 0.102 Uiso 0.30 1 calc PR A 2
C20A C -0.2972(9) -0.2104(3) 0.1675(9) 0.064(3) Uani 0.30 1 d P A 2
H20A H -0.3672 -0.1988 0.1487 0.095 Uiso 0.30 1 calc PR A 2
H20B H -0.2582 -0.2012 0.2415 0.095 Uiso 0.30 1 calc PR A 2
H20C H -0.2928 -0.2555 0.1548 0.095 Uiso 0.30 1 calc PR A 2

loop_
_atom_site_aniso_label
_atom_site_aniso_U_11
_atom_site_aniso_U_22
_atom_site_aniso_U_33
_atom_site_aniso_U_23
_atom_site_aniso_U_13
_atom_site_aniso_U_12
Zr1 0.01737(9) 0.01543(9) 0.01937(9) -0.00009(6) 0.00788(6) 0.00057(6)
O1 0.0294(6) 0.0184(6) 0.0319(7) 0.0010(5) 0.0168(5) 0.0032(5)
N1 0.0216(7) 0.0208(7) 0.0188(7) 0.0010(5) 0.0086(5) -0.0015(5)
C1 0.0467(11) 0.0211(9) 0.0409(11) 0.0063(8) 0.0301(9) 0.0095(8)
O2 0.0216(6) 0.0263(6) 0.0287(6) -0.0026(5) 0.0128(5) 0.0001(5)
N2 0.0204(7) 0.0184(7) 0.0225(7) -0.0007(5) 0.0107(6) -0.0003(5)
C2 0.0518(14) 0.0686(18) 0.0587(15) 0.0263(13) 0.0281(13) 0.0308(13)
O3 0.0236(6) 0.0156(6) 0.0218(6) 0.0000(4) 0.0076(5) 0.0003(5)
C3 0.0818(18) 0.0230(11) 0.0719(17) -0.0086(10) 0.0511(15) -0.0079(11)
O4 0.0192(6) 0.0244(6) 0.0225(6) -0.0006(5) 0.0086(5) 0.0026(5)
C4 0.0232(9) 0.0331(10) 0.0314(10) 0.0026(8) 0.0158(8) -0.0003(7)
C5 0.0303(11) 0.089(2) 0.0426(13) -0.0104(13) 0.0153(10) -0.0212(12)
C6 0.0534(14) 0.0404(13) 0.092(2) 0.0115(13) 0.0544(15) 0.0135(11)
C7 0.0163(7) 0.0176(8) 0.0243(8) -0.0007(6) 0.0098(6) -0.0002(6)
C8 0.0188(8) 0.0210(8) 0.0228(8) -0.0006(6) 0.0093(7) 0.0005(6)
C9 0.0217(8) 0.0243(9) 0.0211(8) -0.0036(7) 0.0076(7) -0.0007(7)
C10 0.0242(9) 0.0190(9) 0.0279(9) -0.0017(7) 0.0099(7) 0.0001(7)
C11 0.0242(8) 0.0186(8) 0.0252(9) 0.0030(7) 0.0085(7) 0.0009(7)
C12 0.0197(8) 0.0187(8) 0.0230(8) 0.0012(6) 0.0089(7) -0.0010(6)
C13 0.0276(9) 0.0223(9) 0.0212(8) 0.0013(7) 0.0091(7) 0.0032(7)
C14 0.0515(13) 0.0325(11) 0.0221(9) 0.0018(8) 0.0059(9) 0.0086(9)
C15 0.0264(9) 0.0311(10) 0.0309(10) 0.0039(8) 0.0083(8) 0.0067(8)
C16 0.0405(11) 0.0319(11) 0.0336(10) 0.0084(8) 0.0199(9) 0.0014(9)
C17 0.0329(10) 0.0203(9) 0.0368(10) -0.0042(7) 0.0123(8) 0.0029(7)
C18 0.087(3) 0.0302(18) 0.085(3) 0.0002(17) 0.063(3) 0.0117(18)
C19 0.108(4) 0.0224(17) 0.0398(19) -0.0031(14) 0.005(2) 0.018(2)
C20 0.043(2) 0.0255(17) 0.102(4) -0.022(2) 0.021(2) -0.0071(14)
C21 0.0220(8) 0.0188(8) 0.0240(8) 0.0038(6) 0.0096(7) -0.0005(6)
C22 0.0282(9) 0.0245(9) 0.0193(8) 0.0011(7) 0.0106(7) -0.0027(7)
C23 0.0248(8) 0.0233(9) 0.0184(8) 0.0022(6) 0.0074(7) -0.0012(7)
C24 0.0282(9) 0.0279(9) 0.0243(9) -0.0066(7) 0.0118(7) -0.0002(7)
C25 0.0212(8) 0.0199(8) 0.0247(8) -0.0014(7) 0.0083(7) -0.0030(6)
C26 0.0207(8) 0.0173(8) 0.0255(8) 0.0048(6) 0.0106(7) 0.0005(6)
C27 0.0183(8) 0.0185(8) 0.0239(8) 0.0047(6) 0.0089(7) 0.0013(6)
C28 0.0233(8) 0.0201(8) 0.0262(9) 0.0047(7) 0.0130(7) 0.0026(7)
C29 0.0229(9) 0.0232(9) 0.0350(10) 0.0063(7) 0.0169(7) 0.0042(7)
C30 0.0197(8) 0.0241(9) 0.0312(9) 0.0095(7) 0.0112(7) 0.0011(7)
C31 0.0213(8) 0.0220(9) 0.0240(8) 0.0056(7) 0.0083(7) -0.0029(6)
C32 0.0274(9) 0.0300(10) 0.0277(9) 0.0004(7) 0.0151(7) 0.0035(7)
C33 0.0322(10) 0.0362(11) 0.0379(11) -0.0103(9) 0.0172(9) -0.0015(8)
C34 0.0414(11) 0.0444(12) 0.0277(10) 0.0063(8) 0.0188(9) 0.0107(9)
C35 0.0365(10) 0.0385(12) 0.0393(11) -0.0027(9) 0.0254(9) 0.0070(9)
C36 0.0201(9) 0.0332(10) 0.0371(10) 0.0114(8) 0.0100(8) 0.0039(7)
C37 0.0266(10) 0.0394(12) 0.0611(14) 0.0164(10) 0.0128(10) 0.0111(9)
C38 0.0217(10) 0.0620(15) 0.0515(13) 0.0150(11) 0.0154(9) 0.0005(9)
C39 0.0218(9) 0.0489(13) 0.0406(12) 0.0079(10) 0.0030(8) 0.0047(9)
C18A 0.132(11) 0.029(5) 0.038(5) -0.018(4) -0.011(6) 0.014(6)
C19A 0.052(5) 0.029(4) 0.122(9) -0.030(5) 0.034(6) 0.010(4)
C20A 0.101(8) 0.015(4) 0.096(7) -0.014(4) 0.062(6) -0.011(4)

loop_
_atom_type_symbol
_atom_type_description
_atom_type_scat_dispersion_real
_atom_type_scat_dispersion_imag
_atom_type_scat_source
C C 0.0033 0.0016 'International Tables Vol C Tables 4.2.6.8 and 6.1.1.4'
H H 0.0000 0.0000 'International Tables Vol C Tables 4.2.6.8 and 6.1.1.4'
O O 0.0106 0.0060 'International Tables Vol C Tables 4.2.6.8 and 6.1.1.4'
N N 0.0061 0.0033 'International Tables Vol C Tables 4.2.6.8 and 6.1.1.4'
Zr Zr -2.9673 0.5597 'International Tables Vol C Tables 4.2.6.8 and 6.1.1.4'

loop_
_geom_angle_atom_site_label_1
_geom_angle_atom_site_label_2
_geom_angle_atom_site_label_3
_geom_angle
_geom_angle_site_symmetry_1
_geom_angle_site_symmetry_3
_geom_angle_publ_flag
O2 Zr1 O1 93.15(5) . . ?
O2 Zr1 O3 97.19(5) . . ?
O1 Zr1 O3 112.96(5) . . ?
O2 Zr1 O4 166.41(5) . . ?
O1 Zr1 O4 93.05(5) . . ?
O3 Zr1 O4 91.51(5) . . ?
O2 Zr1 N1 83.85(5) . . ?
O1 Zr1 N1 168.59(5) . . ?
O3 Zr1 N1 78.39(5) . . ?
O4 Zr1 N1 87.71(5) . . ?
O2 Zr1 N2 89.16(5) . . ?
O1 Zr1 N2 97.06(5) . . ?
O3 Zr1 N2 148.79(5) . . ?
O4 Zr1 N2 78.08(5) . . ?
N1 Zr1 N2 71.94(5) . . ?
C1 O1 Zr1 136.53(11) . . ?
C21 N1 C22 118.98(14) . . ?
C21 N1 Zr1 127.22(11) . . ?
C22 N1 Zr1 113.79(10) . . ?
O1 C1 C2 111.04(18) . . ?
O1 C1 C3 109.22(17) . . ?
C2 C1 C3 112.0(2) . . ?
O1 C1 H1 108.2 . . ?
C2 C1 H1 108.2 . . ?
C3 C1 H1 108.2 . . ?
C4 O2 Zr1 160.12(11) . . ?
C24 N2 C23 109.97(13) . . ?
C24 N2 C25 107.02(13) . . ?
C23 N2 C25 110.35(13) . . ?
C24 N2 Zr1 108.97(10) . . ?
C23 N2 Zr1 110.95(10) . . ?
C25 N2 Zr1 109.49(10) . . ?
C1 C2 H2A 109.5 . . ?
C1 C2 H2B 109.5 . . ?
H2A C2 H2B 109.5 . . ?
C1 C2 H2C 109.5 . . ?
H2A C2 H2C 109.5 . . ?
H2B C2 H2C 109.5 . . ?
C7 O3 Zr1 139.76(10) . . ?
C1 C3 H3A 109.5 . . ?
C1 C3 H3B 109.5 . . ?
H3A C3 H3B 109.5 . . ?
C1 C3 H3C 109.5 . . ?
H3A C3 H3C 109.5 . . ?
H3B C3 H3C 109.5 . . ?
C27 O4 Zr1 145.30(11) . . ?
O2 C4 C6 109.49(16) . . ?
O2 C4 C5 109.27(16) . . ?
C6 C4 C5 113.3(2) . . ?
O2 C4 H4 108.2 . . ?
C6 C4 H4 108.2 . . ?
C5 C4 H4 108.2 . . ?
C4 C5 H5A 109.5 . . ?
C4 C5 H5B 109.5 . . ?
H5A C5 H5B 109.5 . . ?
C4 C5 H5C 109.5 . . ?
H5A C5 H5C 109.5 . . ?
H5B C5 H5C 109.5 . . ?
C4 C6 H6A 109.5 . . ?
C4 C6 H6B 109.5 . . ?
H6A C6 H6B 109.5 . . ?
C4 C6 H6C 109.5 . . ?
H6A C6 H6C 109.5 . . ?
H6B C6 H6C 109.5 . . ?
O3 C7 C12 120.34(14) . . ?
O3 C7 C8 120.86(14) . . ?
C12 C7 C8 118.80(15) . . ?
C9 C8 C7 117.71(15) . . ?
C9 C8 C13 121.30(15) . . ?
C7 C8 C13 120.98(15) . . ?
C8 C9 C10 124.73(16) . . ?
C8 C9 H9 117.6 . . ?
C10 C9 H9 117.6 . . ?
C11 C10 C9 116.25(15) . . ?
C11 C10 C17 122.94(16) . . ?
C9 C10 C17 120.80(16) . . ?
C10 C11 C12 122.13(16) . . ?
C10 C11 H11 118.9 . . ?
C12 C11 H11 118.9 . . ?
C11 C12 C7 120.08(15) . . ?
C11 C12 C21 116.37(15) . . ?
C7 C12 C21 123.55(15) . . ?
C14 C13 C16 107.63(16) . . ?
C14 C13 C15 107.26(15) . . ?
C16 C13 C15 110.16(15) . . ?
C14 C13 C8 111.76(15) . . ?
C16 C13 C8 109.66(14) . . ?
C15 C13 C8 110.31(14) . . ?
C13 C14 H14A 109.5 . . ?
C13 C14 H14B 109.5 . . ?
H14A C14 H14B 109.5 . . ?
C13 C14 H14C 109.5 . . ?
H14A C14 H14C 109.5 . . ?
H14B C14 H14C 109.5 . . ?
C13 C15 H15A 109.5 . . ?
C13 C15 H15B 109.5 . . ?
H15A C15 H15B 109.5 . . ?
C13 C15 H15C 109.5 . . ?
H15A C15 H15C 109.5 . . ?
H15B C15 H15C 109.5 . . ?
C13 C16 H16A 109.5 . . ?
C13 C16 H16B 109.5 . . ?
H16A C16 H16B 109.5 . . ?
C13 C16 H16C 109.5 . . ?
H16A C16 H16C 109.5 . . ?
H16B C16 H16C 109.5 . . ?
C18A C17 C19 128.8(4) . . ?
C18A C17 C19A 115.5(7) . . ?
C19 C17 C19A 50.7(5) . . ?
C18A C17 C20 47.3(6) . . ?
C19 C17 C20 110.3(3) . . ?
C19A C17 C20 144.0(4) . . ?
C18A C17 C10 116.3(4) . . ?
C19 C17 C10 114.81(19) . . ?
C19A C17 C10 106.5(3) . . ?
C20 C17 C10 109.44(19) . . ?
C18A C17 C18 58.8(7) . . ?
C19 C17 C18 107.8(3) . . ?
C19A C17 C18 63.3(5) . . ?
C20 C17 C18 105.7(3) . . ?
C10 C17 C18 108.39(19) . . ?
C18A C17 C20A 107.7(7) . . ?
C19 C17 C20A 52.7(4) . . ?
C19A C17 C20A 103.3(7) . . ?
C20 C17 C20A 65.0(5) . . ?
C10 C17 C20A 106.4(3) . . ?
C18 C17 C20A 145.0(3) . . ?
C17 C18 H18D 109.5 . . ?
C17 C18 H18E 109.5 . . ?
C17 C18 H18F 109.5 . . ?
C17 C19 H19D 109.5 . . ?
C17 C19 H19E 109.5 . . ?
C17 C19 H19F 109.5 . . ?
C17 C20 H20D 109.5 . . ?
C17 C20 H20E 109.5 . . ?
C17 C20 H20F 109.5 . . ?
N1 C21 C12 126.29(15) . . ?
N1 C21 H21 116.9 . . ?
C12 C21 H21 116.9 . . ?
N1 C22 C23 106.93(13) . . ?
N1 C22 H22A 110.3 . . ?
C23 C22 H22A 110.3 . . ?
N1 C22 H22B 110.3 . . ?
C23 C22 H22B 110.3 . . ?
H22A C22 H22B 108.6 . . ?
N2 C23 C22 111.18(13) . . ?
N2 C23 H23A 109.4 . . ?
C22 C23 H23A 109.4 . . ?
N2 C23 H23B 109.4 . . ?
C22 C23 H23B 109.4 . . ?
H23A C23 H23B 108.0 . . ?
N2 C24 H24A 109.5 . . ?
N2 C24 H24B 109.5 . . ?
H24A C24 H24B 109.5 . . ?
N2 C24 H24C 109.5 . . ?
H24A C24 H24C 109.5 . . ?
H24B C24 H24C 109.5 . . ?
N2 C25 C26 116.55(13) . . ?
N2 C25 H25A 108.2 . . ?
C26 C25 H25A 108.2 . . ?
N2 C25 H25B 108.2 . . ?
C26 C25 H25B 108.2 . . ?
H25A C25 H25B 107.3 . . ?
C31 C26 C27 120.40(16) . . ?
C31 C26 C25 119.79(15) . . ?
C27 C26 C25 119.59(15) . . ?
O4 C27 C26 118.75(15) . . ?
O4 C27 C28 121.69(15) . . ?
C26 C27 C28 119.56(15) . . ?
C29 C28 C27 117.14(16) . . ?
C29 C28 C32 121.81(15) . . ?
C27 C28 C32 121.01(15) . . ?
C30 C29 C28 124.44(16) . . ?
C30 C29 H29 117.8 . . ?
C28 C29 H29 117.8 . . ?
C31 C30 C29 116.85(15) . . ?
C31 C30 C36 123.36(17) . . ?
C29 C30 C36 119.79(16) . . ?
C30 C31 C26 121.44(16) . . ?
C30 C31 H31 119.3 . . ?
C26 C31 H31 119.3 . . ?
C28 C32 C33 110.31(15) . . ?
C28 C32 C34 109.41(15) . . ?
C33 C32 C34 110.35(16) . . ?
C28 C32 C35 111.32(15) . . ?
C33 C32 C35 108.06(16) . . ?
C34 C32 C35 107.33(15) . . ?
C32 C33 H33A 109.5 . . ?
C32 C33 H33B 109.5 . . ?
H33A C33 H33B 109.5 . . ?
C32 C33 H33C 109.5 . . ?
H33A C33 H33C 109.5 . . ?
H33B C33 H33C 109.5 . . ?
C32 C34 H34A 109.5 . . ?
C32 C34 H34B 109.5 . . ?
H34A C34 H34B 109.5 . . ?
C32 C34 H34C 109.5 . . ?
H34A C34 H34C 109.5 . . ?
H34B C34 H34C 109.5 . . ?
C32 C35 H35A 109.5 . . ?
C32 C35 H35B 109.5 . . ?
H35A C35 H35B 109.5 . . ?
C32 C35 H35C 109.5 . . ?
H35A C35 H35C 109.5 . . ?
H35B C35 H35C 109.5 . . ?
C39 C36 C30 112.10(16) . . ?
C39 C36 C37 108.76(17) . . ?
C30 C36 C37 109.42(16) . . ?
C39 C36 C38 108.67(17) . . ?
C30 C36 C38 109.68(15) . . ?
C37 C36 C38 108.12(18) . . ?
C36 C37 H37A 109.5 . . ?
C36 C37 H37B 109.5 . . ?
H37A C37 H37B 109.5 . . ?
C36 C37 H37C 109.5 . . ?
H37A C37 H37C 109.5 . . ?
H37B C37 H37C 109.5 . . ?
C36 C38 H38A 109.5 . . ?
C36 C38 H38B 109.5 . . ?
H38A C38 H38B 109.5 . . ?
C36 C38 H38C 109.5 . . ?
H38A C38 H38C 109.5 . . ?
H38B C38 H38C 109.5 . . ?
C36 C39 H39A 109.5 . . ?
C36 C39 H39B 109.5 . . ?
H39A C39 H39B 109.5 . . ?
C36 C39 H39C 109.5 . . ?
H39A C39 H39C 109.5 . . ?
H39B C39 H39C 109.5 . . ?
C17 C18A H18A 109.5 . . ?
C17 C18A H18B 109.5 . . ?
H18A C18A H18B 109.5 . . ?
C17 C18A H18C 109.5 . . ?
H18A C18A H18C 109.5 . . ?
H18B C18A H18C 109.5 . . ?
C17 C19A H19A 109.5 . . ?
C17 C19A H19B 109.5 . . ?
H19A C19A H19B 109.5 . . ?
C17 C19A H19C 109.5 . . ?
H19A C19A H19C 109.5 . . ?
H19B C19A H19C 109.5 . . ?
C17 C20A H20A 109.5 . . ?
C17 C20A H20B 109.5 . . ?
H20A C20A H20B 109.5 . . ?
C17 C20A H20C 109.5 . . ?
H20A C20A H20C 109.5 . . ?
H20B C20A H20C 109.5 . . ?

loop_
_geom_bond_atom_site_label_1
_geom_bond_atom_site_label_2
_geom_bond_distance
_geom_bond_site_symmetry_2
_geom_bond_publ_flag
Zr1 O2 1.9567(12) . ?
Zr1 O1 1.9788(12) . ?
Zr1 O3 2.0268(11) . ?
Zr1 O4 2.0534(11) . ?
Zr1 N1 2.3385(14) . ?
Zr1 N2 2.4335(14) . ?
O1 C1 1.406(2) . ?
N1 C21 1.281(2) . ?
N1 C22 1.469(2) . ?
C1 C2 1.499(3) . ?
C1 C3 1.523(3) . ?
C1 H1 1.0000 . ?
O2 C4 1.407(2) . ?
N2 C24 1.488(2) . ?
N2 C23 1.490(2) . ?
N2 C25 1.502(2) . ?
C2 H2A 0.9800 . ?
C2 H2B 0.9800 . ?
C2 H2C 0.9800 . ?
O3 C7 1.331(2) . ?
C3 H3A 0.9800 . ?
C3 H3B 0.9800 . ?
C3 H3C 0.9800 . ?
O4 C27 1.3372(19) . ?
C4 C6 1.511(3) . ?
C4 C5 1.513(3) . ?
C4 H4 1.0000 . ?
C5 H5A 0.9800 . ?
C5 H5B 0.9800 . ?
C5 H5C 0.9800 . ?
C6 H6A 0.9800 . ?
C6 H6B 0.9800 . ?
C6 H6C 0.9800 . ?
C7 C12 1.417(2) . ?
C7 C8 1.418(2) . ?
C8 C9 1.388(2) . ?
C8 C13 1.540(2) . ?
C9 C10 1.405(2) . ?
C9 H9 0.9500 . ?
C10 C11 1.378(2) . ?
C10 C17 1.531(2) . ?
C11 C12 1.406(2) . ?
C11 H11 0.9500 . ?
C12 C21 1.451(2) . ?
C13 C14 1.534(2) . ?
C13 C16 1.538(3) . ?
C13 C15 1.539(2) . ?
C14 H14A 0.9800 . ?
C14 H14B 0.9800 . ?
C14 H14C 0.9800 . ?
C15 H15A 0.9800 . ?
C15 H15B 0.9800 . ?
C15 H15C 0.9800 . ?
C16 H16A 0.9800 . ?
C16 H16B 0.9800 . ?
C16 H16C 0.9800 . ?
C17 C18A 1.403(8) . ?
C17 C19 1.478(4) . ?
C17 C19A 1.520(9) . ?
C17 C20 1.525(4) . ?
C17 C18 1.580(4) . ?
C17 C20A 1.642(9) . ?
C18 H18D 0.9800 . ?
C18 H18E 0.9800 . ?
C18 H18F 0.9800 . ?
C19 H19D 0.9800 . ?
C19 H19E 0.9800 . ?
C19 H19F 0.9800 . ?
C20 H20D 0.9800 . ?
C20 H20E 0.9800 . ?
C20 H20F 0.9800 . ?
C21 H21 0.9500 . ?
C22 C23 1.520(2) . ?
C22 H22A 0.9900 . ?
C22 H22B 0.9900 . ?
C23 H23A 0.9900 . ?
C23 H23B 0.9900 . ?
C24 H24A 0.9800 . ?
C24 H24B 0.9800 . ?
C24 H24C 0.9800 . ?
C25 C26 1.510(2) . ?
C25 H25A 0.9900 . ?
C25 H25B 0.9900 . ?
C26 C31 1.400(2) . ?
C26 C27 1.404(2) . ?
C27 C28 1.422(2) . ?
C28 C29 1.396(2) . ?
C28 C32 1.536(2) . ?
C29 C30 1.395(3) . ?
C29 H29 0.9500 . ?
C30 C31 1.391(2) . ?
C30 C36 1.538(2) . ?
C31 H31 0.9500 . ?
C32 C33 1.537(3) . ?
C32 C34 1.538(3) . ?
C32 C35 1.542(2) . ?
C33 H33A 0.9800 . ?
C33 H33B 0.9800 . ?
C33 H33C 0.9800 . ?
C34 H34A 0.9800 . ?
C34 H34B 0.9800 . ?
C34 H34C 0.9800 . ?
C35 H35A 0.9800 . ?
C35 H35B 0.9800 . ?
C35 H35C 0.9800 . ?
C36 C39 1.525(3) . ?
C36 C37 1.538(3) . ?
C36 C38 1.541(3) . ?
C37 H37A 0.9800 . ?
C37 H37B 0.9800 . ?
C37 H37C 0.9800 . ?
C38 H38A 0.9800 . ?
C38 H38B 0.9800 . ?
C38 H38C 0.9800 . ?
C39 H39A 0.9800 . ?
C39 H39B 0.9800 . ?
C39 H39C 0.9800 . ?
C18A H18A 0.9800 . ?
C18A H18B 0.9800 . ?
C18A H18C 0.9800 . ?
C19A H19A 0.9800 . ?
C19A H19B 0.9800 . ?
C19A H19C 0.9800 . ?
C20A H20A 0.9800 . ?
C20A H20B 0.9800 . ?
C20A H20C 0.9800 . ?
